data_4128714
loop_
_publ_author_name
'Wang, Wei'
'Zhu, Haofu'
'Liu, Shuya'
'Zhao, Zhiguo'
'Zhang, Liang'
'Hao, Jingcheng'
'Wang, Yao'

_publ_section_title
;
 Chalcogen-Chalcogen Bonding Catalysis Enables Assembly of Discrete
 Molecules.
;
_journal_issue 23
_journal_name_full 'Journal of the American Chemical Society'
_journal_page_first 9175
_journal_page_last 9179
_journal_paper_doi 10.1021/jacs.9b03806
_journal_volume 141
_journal_year 2019
_chemical_formula_moiety 'C30 H31 N O6'
_chemical_formula_sum 'C30 H31 N O6'
_chemical_formula_weight 501.56
_space_group_crystal_system monoclinic
_space_group_IT_number 14
_space_group_name_Hall '-P 2ybc'
_space_group_name_H-M_alt 'P 1 21/c 1'
_atom_sites_solution_hydrogens geom
_atom_sites_solution_primary dual
_audit_creation_date 2018-05-09
_audit_creation_method
;
Olex2 1.2
(compiled 2017.03.28 svn.r3405 for OlexSys, GUI svn.r5337)
;
_cell_angle_alpha 90
_cell_angle_beta 105.154(3)
_cell_angle_gamma 90
_cell_formula_units_Z 4
_cell_length_a 12.628(4)
_cell_length_b 11.193(3)
_cell_length_c 18.905(5)
_cell_measurement_reflns_used 2588
_cell_measurement_temperature 298(2)
_cell_measurement_theta_max 23.529
_cell_measurement_theta_min 2.232
_cell_volume 2579.2(13)
_computing_cell_refinement 'SAINT v8.37A (Bruker, 2015)'
_computing_data_reduction 'SAINT v8.37A (Bruker, 2015)'
_computing_molecular_graphics 'Olex2 (Dolomanov et al., 2009)'
_computing_publication_material 'Olex2 (Dolomanov et al., 2009)'
_computing_structure_refinement 'XL (Sheldrick, 2008)'
_computing_structure_solution 'XT (Sheldrick, 2015)'
_diffrn_ambient_temperature 298(2)
_diffrn_measured_fraction_theta_full 1.000
_diffrn_measured_fraction_theta_max 1.000
_diffrn_measurement_device_type 'Bruker SMART APEX CCD area detector'
_diffrn_radiation_monochromator graphite
_diffrn_radiation_type MoK\a
_diffrn_radiation_wavelength 0.71073
_diffrn_reflns_av_R_equivalents 0.0428
_diffrn_reflns_av_unetI/netI 0.0476
_diffrn_reflns_Laue_measured_fraction_full 1.000
_diffrn_reflns_Laue_measured_fraction_max 1.000
_diffrn_reflns_limit_h_max 14
_diffrn_reflns_limit_h_min -15
_diffrn_reflns_limit_k_max 13
_diffrn_reflns_limit_k_min -13
_diffrn_reflns_limit_l_max 21
_diffrn_reflns_limit_l_min -22
_diffrn_reflns_number 14809
_diffrn_reflns_point_group_measured_fraction_full 1.000
_diffrn_reflns_point_group_measured_fraction_max 1.000
_diffrn_reflns_theta_full 24.998
_diffrn_reflns_theta_max 24.998
_diffrn_reflns_theta_min 1.671
_diffrn_source 'fine-focus sealed tube'
_exptl_absorpt_coefficient_mu 0.090
_exptl_absorpt_correction_T_max 0.7456
_exptl_absorpt_correction_T_min 0.6740
_exptl_absorpt_correction_type multi-scan
_exptl_absorpt_process_details
'SADABS-2016/2 (Bruker,2016/2) was used for absorption correction. wR2(int) was 0.0491 before and 0.0418 after correction. The Ratio of minimum to maximum transmission is 0.9040. The \l/2 correction factor is Not present.'
_exptl_crystal_colour 'clear light colourless'
_exptl_crystal_colour_lustre clear
_exptl_crystal_colour_modifier light
_exptl_crystal_colour_primary colourless
_exptl_crystal_density_diffrn 1.292
_exptl_crystal_description block
_exptl_crystal_F_000 1064
_exptl_crystal_size_max 0.05
_exptl_crystal_size_mid 0.02
_exptl_crystal_size_min 0.01
_refine_diff_density_max 0.218
_refine_diff_density_min -0.191
_refine_diff_density_rms 0.039
_refine_ls_extinction_method none
_refine_ls_goodness_of_fit_ref 1.014
_refine_ls_hydrogen_treatment constr
_refine_ls_matrix_type full
_refine_ls_number_parameters 341
_refine_ls_number_reflns 4526
_refine_ls_number_restraints 0
_refine_ls_restrained_S_all 1.014
_refine_ls_R_factor_all 0.0920
_refine_ls_R_factor_gt 0.0479
_refine_ls_shift/su_max 0.001
_refine_ls_shift/su_mean 0.000
_refine_ls_structure_factor_coef Fsqd
_refine_ls_weighting_details 'w=1/[\s^2^(Fo^2^)+(0.0530P)^2^+0.8670P] where P=(Fo^2^+2Fc^2^)/3'
_refine_ls_weighting_scheme calc
_refine_ls_wR_factor_gt 0.1070
_refine_ls_wR_factor_ref 0.1284
_reflns_Friedel_coverage 0.000
_reflns_number_gt 2905
_reflns_number_total 4526
_reflns_threshold_expression 'I > 2\s(I)'
_cod_data_source_file ja9b03806_si_007.cif
_cod_data_source_block 180508a_0m
_cod_database_code 4128714
_shelx_shelxl_version_number 2014/7
_shelx_space_group_comment
;
The symmetry employed for this shelxl refinement is uniquely defined
by the following loop, which should always be used as a source of
symmetry information in preference to the above space-group names.
They are only intended as comments.
;
_shelx_estimated_absorpt_t_max 0.999
_shelx_estimated_absorpt_t_min 0.996
_olex2_refinement_description
;
1. Fixed Uiso
 At 1.2 times of:
  All C(H) groups, All C(H,H) groups
 At 1.5 times of:
  All C(H,H,H) groups
2.a Ternary CH refined with riding coordinates:
 C4(H4)
2.b Secondary CH2 refined with riding coordinates:
 C6(H6A,H6B)
2.c Aromatic/amide H refined with riding coordinates:
 C5(H5), C12(H12), C18(H18), C20(H20), C21(H21), C23(H23), C24(H24)
2.d Idealised Me refined as rotating group:
 C1(H1A,H1B,H1C), C8(H8A,H8B,H8C), C11(H11A,H11B,H11C), C15(H15A,H15B,H15C),
 C28(H28A,H28B,H28C), C29(H29A,H29B,H29C), C30(H30A,H30B,H30C)
;
_olex2_submission_special_instructions 'No special instructions were received'

loop_
_space_group_symop_operation_xyz
'x, y, z'
'-x, y+1/2, -z+1/2'
'-x, -y, -z'
'x, -y-1/2, z-1/2'

loop_
_atom_site_label
_atom_site_type_symbol
_atom_site_fract_x
_atom_site_fract_y
_atom_site_fract_z
_atom_site_U_iso_or_equiv
_atom_site_adp_type
_atom_site_occupancy
_atom_site_site_symmetry_order
_atom_site_calc_flag
_atom_site_refinement_flags_posn
C1 C 0.3279(3) -0.2013(2) 0.6379(2) 0.0834(11) Uani 1 1 d .
H1A H 0.3584 -0.2428 0.6034 0.125 Uiso 1 1 calc GR
H1B H 0.2539 -0.2275 0.6326 0.125 Uiso 1 1 calc GR
H1C H 0.3710 -0.2180 0.6868 0.125 Uiso 1 1 calc GR
C2 C 0.3287(2) -0.0704(2) 0.62395(14) 0.0458(6) Uani 1 1 d .
C3 C 0.25972(18) 0.01053(19) 0.65564(13) 0.0373(6) Uani 1 1 d .
C4 C 0.25622(18) 0.13873(19) 0.63192(12) 0.0378(6) Uani 1 1 d .
H4 H 0.3093 0.1475 0.6026 0.045 Uiso 1 1 calc R
C5 C 0.20575(18) -0.0292(2) 0.70315(13) 0.0413(6) Uani 1 1 d .
H5 H 0.2098 -0.1111 0.7116 0.050 Uiso 1 1 calc R
C6 C 0.1451(2) 0.1807(2) 0.58423(13) 0.0479(6) Uani 1 1 d .
H6A H 0.0905 0.1672 0.6111 0.057 Uiso 1 1 calc R
H6B H 0.1492 0.2662 0.5770 0.057 Uiso 1 1 calc R
C7 C 0.1060(2) 0.1229(2) 0.51060(14) 0.0472(6) Uani 1 1 d .
C8 C 0.0183(2) 0.1874(3) 0.45575(16) 0.0692(8) Uani 1 1 d .
H8A H 0.0473 0.2606 0.4422 0.104 Uiso 1 1 calc GR
H8B H -0.0416 0.2048 0.4767 0.104 Uiso 1 1 calc GR
H8C H -0.0074 0.1382 0.4131 0.104 Uiso 1 1 calc GR
C9 C 0.14182(18) 0.0373(2) 0.74341(13) 0.0408(6) Uani 1 1 d .
C10 C 0.0640(2) -0.0362(3) 0.77143(14) 0.0497(7) Uani 1 1 d .
C11 C -0.0033(2) 0.0187(3) 0.81789(16) 0.0681(9) Uani 1 1 d .
H11A H -0.0569 -0.0380 0.8246 0.102 Uiso 1 1 calc GR
H11B H -0.0398 0.0887 0.7940 0.102 Uiso 1 1 calc GR
H11C H 0.0438 0.0404 0.8647 0.102 Uiso 1 1 calc GR
C12 C 0.15516(19) 0.1541(2) 0.76116(13) 0.0416(6) Uani 1 1 d .
H12 H 0.1082 0.1836 0.7876 0.050 Uiso 1 1 calc R
C13 C 0.22993(18) 0.2391(2) 0.74574(13) 0.0367(5) Uani 1 1 d .
C14 C 0.25921(18) 0.3477(2) 0.77956(13) 0.0388(6) Uani 1 1 d .
C15 C 0.2154(2) 0.4045(2) 0.83775(14) 0.0524(7) Uani 1 1 d .
H15A H 0.2718 0.4522 0.8691 0.079 Uiso 1 1 calc GR
H15B H 0.1924 0.3435 0.8662 0.079 Uiso 1 1 calc GR
H15C H 0.1540 0.4544 0.8153 0.079 Uiso 1 1 calc GR
C16 C 0.34241(18) 0.39628(19) 0.74984(12) 0.0361(5) Uani 1 1 d .
C17 C 0.36066(18) 0.31434(19) 0.69770(12) 0.0348(5) Uani 1 1 d .
C18 C 0.43672(18) 0.3357(2) 0.65751(13) 0.0381(6) Uani 1 1 d .
H18 H 0.4482 0.2800 0.6238 0.046 Uiso 1 1 calc R
C19 C 0.49471(18) 0.4416(2) 0.66888(13) 0.0395(6) Uani 1 1 d .
C20 C 0.47640(19) 0.5243(2) 0.72062(13) 0.0435(6) Uani 1 1 d .
H20 H 0.5154 0.5957 0.7274 0.052 Uiso 1 1 calc R
C21 C 0.40316(19) 0.5029(2) 0.76112(13) 0.0431(6) Uani 1 1 d .
H21 H 0.3937 0.5582 0.7957 0.052 Uiso 1 1 calc R
C22 C 0.57461(18) 0.4689(2) 0.62590(13) 0.0392(6) Uani 1 1 d .
C23 C 0.64770(19) 0.3823(2) 0.61535(13) 0.0431(6) Uani 1 1 d .
H23 H 0.6460 0.3061 0.6347 0.052 Uiso 1 1 calc R
C24 C 0.57704(19) 0.5813(2) 0.59613(13) 0.0420(6) Uani 1 1 d .
H24 H 0.5288 0.6398 0.6036 0.050 Uiso 1 1 calc R
C25 C 0.6505(2) 0.6077(2) 0.55536(13) 0.0404(6) Uani 1 1 d .
C26 C 0.72464(19) 0.5219(2) 0.54543(13) 0.0413(6) Uani 1 1 d .
C27 C 0.7234(2) 0.4088(2) 0.57598(14) 0.0448(6) Uani 1 1 d .
C28 C 0.7987(3) 0.2118(2) 0.59236(19) 0.0709(9) Uani 1 1 d .
H28A H 0.7286 0.1763 0.5705 0.106 Uiso 1 1 calc GR
H28B H 0.8107 0.2138 0.6446 0.106 Uiso 1 1 calc GR
H28C H 0.8554 0.1655 0.5801 0.106 Uiso 1 1 calc GR
C29 C 0.5712(2) 0.8004(2) 0.52525(15) 0.0582(7) Uani 1 1 d .
H29A H 0.5811 0.8715 0.4993 0.087 Uiso 1 1 calc GR
H29B H 0.5744 0.8201 0.5752 0.087 Uiso 1 1 calc GR
H29C H 0.5011 0.7657 0.5024 0.087 Uiso 1 1 calc GR
C30 C 0.8012(3) 0.4881(2) 0.44475(15) 0.0668(9) Uani 1 1 d .
H30A H 0.7277 0.4853 0.4137 0.100 Uiso 1 1 calc GR
H30B H 0.8269 0.4084 0.4577 0.100 Uiso 1 1 calc GR
H30C H 0.8482 0.5266 0.4192 0.100 Uiso 1 1 calc GR
N1 N 0.29190(15) 0.21764(16) 0.69537(10) 0.0365(5) Uani 1 1 d .
O1 O 0.05396(16) -0.14287(17) 0.75657(11) 0.0696(6) Uani 1 1 d .
O2 O 0.14336(18) 0.02956(19) 0.49661(10) 0.0744(6) Uani 1 1 d .
O3 O 0.38774(16) -0.03115(17) 0.58820(11) 0.0658(6) Uani 1 1 d .
O4 O 0.80081(15) 0.33040(15) 0.56546(11) 0.0600(5) Uani 1 1 d .
O5 O 0.80228(14) 0.55386(15) 0.50958(10) 0.0571(5) Uani 1 1 d .
O6 O 0.65621(14) 0.71664(14) 0.52356(9) 0.0520(5) Uani 1 1 d .

loop_
_atom_site_aniso_label
_atom_site_aniso_U_11
_atom_site_aniso_U_22
_atom_site_aniso_U_33
_atom_site_aniso_U_23
_atom_site_aniso_U_13
_atom_site_aniso_U_12
C1 0.102(3) 0.0394(17) 0.125(3) -0.0019(18) 0.059(2) 0.0164(16)
C2 0.0446(15) 0.0416(15) 0.0517(16) -0.0030(13) 0.0138(13) 0.0050(12)
C3 0.0377(13) 0.0312(13) 0.0445(14) -0.0018(11) 0.0133(11) -0.0009(10)
C4 0.0428(14) 0.0342(13) 0.0409(14) -0.0050(11) 0.0192(11) -0.0020(10)
C5 0.0414(14) 0.0346(13) 0.0475(15) 0.0014(12) 0.0109(12) 0.0000(11)
C6 0.0585(16) 0.0381(14) 0.0452(16) -0.0006(12) 0.0104(13) 0.0063(12)
C7 0.0526(16) 0.0472(16) 0.0449(16) 0.0005(13) 0.0180(13) -0.0073(13)
C8 0.0672(19) 0.078(2) 0.0569(19) 0.0108(16) 0.0063(16) 0.0030(16)
C9 0.0393(13) 0.0419(14) 0.0435(14) 0.0008(12) 0.0148(11) -0.0022(11)
C10 0.0442(15) 0.0585(18) 0.0469(16) -0.0020(14) 0.0130(12) -0.0110(13)
C11 0.0621(18) 0.086(2) 0.068(2) -0.0155(17) 0.0375(16) -0.0267(16)
C12 0.0398(13) 0.0476(15) 0.0408(15) 0.0001(12) 0.0168(11) 0.0004(11)
C13 0.0367(13) 0.0376(13) 0.0392(14) 0.0003(11) 0.0160(11) 0.0023(10)
C14 0.0402(13) 0.0371(14) 0.0407(14) -0.0014(11) 0.0131(11) 0.0059(11)
C15 0.0561(16) 0.0555(16) 0.0507(17) -0.0099(13) 0.0229(13) 0.0030(13)
C16 0.0374(13) 0.0333(13) 0.0381(14) -0.0019(11) 0.0104(11) 0.0044(10)
C17 0.0371(13) 0.0284(12) 0.0400(14) 0.0007(10) 0.0121(11) 0.0001(10)
C18 0.0414(13) 0.0326(13) 0.0440(14) -0.0040(11) 0.0178(11) 0.0000(10)
C19 0.0382(13) 0.0370(14) 0.0438(15) 0.0011(11) 0.0114(11) -0.0012(11)
C20 0.0475(14) 0.0325(13) 0.0500(16) -0.0040(12) 0.0118(12) -0.0055(11)
C21 0.0497(15) 0.0357(14) 0.0448(15) -0.0090(12) 0.0142(12) -0.0008(11)
C22 0.0388(13) 0.0376(14) 0.0418(14) -0.0020(11) 0.0117(11) -0.0066(11)
C23 0.0464(14) 0.0326(13) 0.0529(16) 0.0017(12) 0.0176(12) -0.0055(11)
C24 0.0420(14) 0.0358(14) 0.0504(15) -0.0029(12) 0.0159(12) -0.0010(11)
C25 0.0494(15) 0.0305(13) 0.0416(15) -0.0016(11) 0.0122(12) -0.0073(11)
C26 0.0449(14) 0.0375(14) 0.0465(15) -0.0036(12) 0.0208(12) -0.0089(11)
C27 0.0457(14) 0.0388(14) 0.0529(16) -0.0045(12) 0.0181(12) -0.0011(11)
C28 0.082(2) 0.0384(16) 0.104(3) 0.0049(16) 0.044(2) 0.0126(15)
C29 0.0722(19) 0.0417(15) 0.0627(19) 0.0045(13) 0.0214(15) 0.0041(14)
C30 0.095(2) 0.0538(17) 0.066(2) -0.0002(15) 0.0476(18) 0.0074(16)
N1 0.0415(11) 0.0321(10) 0.0402(11) -0.0056(9) 0.0185(9) -0.0025(9)
O1 0.0723(14) 0.0575(13) 0.0870(15) -0.0041(11) 0.0349(12) -0.0217(11)
O2 0.0969(16) 0.0627(13) 0.0580(13) -0.0157(11) 0.0101(11) 0.0144(12)
O3 0.0722(13) 0.0576(12) 0.0831(14) 0.0001(11) 0.0482(12) 0.0104(10)
O4 0.0648(12) 0.0415(10) 0.0859(14) 0.0080(10) 0.0412(11) 0.0107(9)
O5 0.0645(12) 0.0486(11) 0.0707(13) -0.0053(9) 0.0401(10) -0.0107(9)
O6 0.0683(12) 0.0350(10) 0.0602(12) 0.0035(9) 0.0303(10) -0.0006(9)

loop_
_atom_type_symbol
_atom_type_description
_atom_type_scat_dispersion_real
_atom_type_scat_dispersion_imag
_atom_type_scat_source
C C 0.0033 0.0016 'International Tables Vol C Tables 4.2.6.8 and 6.1.1.4'
H H 0.0000 0.0000 'International Tables Vol C Tables 4.2.6.8 and 6.1.1.4'
N N 0.0061 0.0033 'International Tables Vol C Tables 4.2.6.8 and 6.1.1.4'
O O 0.0106 0.0060 'International Tables Vol C Tables 4.2.6.8 and 6.1.1.4'

loop_
_geom_angle_atom_site_label_1
_geom_angle_atom_site_label_2
_geom_angle_atom_site_label_3
_geom_angle
C3 C2 C1 119.8(2)
O3 C2 C1 119.3(2)
O3 C2 C3 120.9(2)
C2 C3 C4 115.9(2)
C5 C3 C2 121.5(2)
C5 C3 C4 122.6(2)
C3 C4 C6 114.88(19)
N1 C4 C3 110.71(19)
N1 C4 C6 109.65(18)
C3 C5 C9 129.2(2)
C7 C6 C4 116.4(2)
C8 C7 C6 116.3(2)
O2 C7 C6 121.7(2)
O2 C7 C8 122.0(3)
C5 C9 C10 114.5(2)
C12 C9 C5 125.2(2)
C12 C9 C10 120.0(2)
C9 C10 C11 120.7(2)
O1 C10 C9 119.8(2)
O1 C10 C11 119.4(2)
C9 C12 C13 130.0(2)
C14 C13 C12 127.3(2)
C14 C13 N1 109.66(19)
N1 C13 C12 122.8(2)
C13 C14 C15 127.6(2)
C13 C14 C16 106.86(19)
C16 C14 C15 125.5(2)
C17 C16 C14 107.48(19)
C21 C16 C14 134.0(2)
C21 C16 C17 118.5(2)
C18 C17 C16 122.2(2)
N1 C17 C16 108.42(19)
N1 C17 C18 129.4(2)
C19 C18 C17 118.4(2)
C18 C19 C20 119.7(2)
C18 C19 C22 120.0(2)
C20 C19 C22 120.3(2)
C21 C20 C19 122.2(2)
C20 C21 C16 119.1(2)
C23 C22 C19 120.5(2)
C24 C22 C19 120.1(2)
C24 C22 C23 119.4(2)
C22 C23 C27 120.3(2)
C22 C24 C25 120.7(2)
C24 C25 C26 120.1(2)
O6 C25 C24 123.7(2)
O6 C25 C26 116.2(2)
C25 C26 C27 119.4(2)
O5 C26 C25 118.7(2)
O5 C26 C27 121.8(2)
C23 C27 C26 120.1(2)
O4 C27 C23 124.0(2)
O4 C27 C26 115.9(2)
C13 N1 C4 123.60(18)
C17 N1 C4 123.76(18)
C17 N1 C13 107.57(17)
C27 O4 C28 117.78(19)
C26 O5 C30 116.15(19)
C25 O6 C29 116.57(18)

loop_
_geom_bond_atom_site_label_1
_geom_bond_atom_site_label_2
_geom_bond_distance
C1 C2 1.489(4)
C2 C3 1.487(3)
C2 O3 1.213(3)
C3 C4 1.501(3)
C3 C5 1.338(3)
C4 C6 1.530(3)
C4 N1 1.463(3)
C5 C9 1.451(3)
C6 C7 1.497(3)
C7 C8 1.490(4)
C7 O2 1.205(3)
C9 C10 1.481(3)
C9 C12 1.349(3)
C10 C11 1.504(3)
C10 O1 1.226(3)
C12 C13 1.423(3)
C13 C14 1.378(3)
C13 N1 1.402(3)
C14 C15 1.496(3)
C14 C16 1.423(3)
C16 C17 1.409(3)
C16 C21 1.405(3)
C17 C18 1.392(3)
C17 N1 1.381(3)
C18 C19 1.380(3)
C19 C20 1.409(3)
C19 C22 1.483(3)
C20 C21 1.367(3)
C22 C23 1.388(3)
C22 C24 1.382(3)
C23 C27 1.389(3)
C24 C25 1.384(3)
C25 C26 1.387(3)
C25 O6 1.370(3)
C26 C27 1.393(3)
C26 O5 1.377(3)
C27 O4 1.367(3)
C28 O4 1.424(3)
C29 O6 1.432(3)
C30 O5 1.426(3)
